data_7130425
loop_
_publ_author_name
'Steffann, Marine'
'Tisseraud, Marion'
'Bluet, Guillaume'
'Roy, Sebastien'
'Aubert, Catherine'
'Fouquet, Eric'
'Hermange, Philippe'

_publ_section_title
;
 Last-step 18F-fluorination of supported
 2-(aryl-di-tert-butylsilyl)-N-methyl-imidazole conjugates for
 applications in positron emission tomography
;
_journal_name_full 'Chemical Communications'
_journal_paper_doi 10.1039/D2CC03258A
_journal_year 2022
_chemical_formula_moiety 'C21 H34 N2 O2 Si'
_chemical_formula_sum 'C21 H34 N2 O2 Si'
_chemical_formula_weight 374.59
_chemical_name_common 'Compound 6'
_chemical_name_systematic 'UVX1 Phenol'
_space_group_crystal_system monoclinic
_space_group_IT_number 14
_space_group_name_Hall '-P 2yn'
_space_group_name_H-M_alt 'P 1 21/n 1'
_atom_sites_solution_hydrogens geom
_audit_creation_method SHELXL-2018/3
_audit_update_record
;
2022-05-02 deposited with the CCDC.	2022-07-14 downloaded from the CCDC.
;
_cell_angle_alpha 90
_cell_angle_beta 105.646(2)
_cell_angle_gamma 90
_cell_formula_units_Z 4
_cell_length_a 11.6666(12)
_cell_length_b 14.7352(16)
_cell_length_c 13.3183(14)
_cell_measurement_reflns_used 3055
_cell_measurement_temperature 293(2)
_cell_measurement_theta_max 26.402
_cell_measurement_theta_min 2.063
_cell_volume 2204.7(4)
_computing_cell_refinement 'SAINT v8.34A (Bruker AXS Inc.)'
_computing_data_collection 'APEX2 20133.10-0 (Bruker AXS Inc.)'
_computing_data_reduction 'SAINT v8.34A (Bruker AXS Inc.)'
_computing_structure_refinement 'SHELXL-2018/3 (Sheldrick, 2018)'
_computing_structure_solution 'SUPERFLIP(Palatinus & Chapuis, 2007) EDMA(Palatinus et al., 2012)'
_diffrn_ambient_temperature 293(2)
_diffrn_detector_area_resol_mean 8.3333
_diffrn_measured_fraction_theta_full 1.000
_diffrn_measured_fraction_theta_max 0.998
_diffrn_measurement_device_type 'Bruker APEX Duo'
_diffrn_measurement_method 'phi and omega scans'
_diffrn_radiation_type MoK\a
_diffrn_radiation_wavelength 0.71073
_diffrn_reflns_av_R_equivalents 0.0556
_diffrn_reflns_av_unetI/netI 0.0423
_diffrn_reflns_Laue_measured_fraction_full 1.000
_diffrn_reflns_Laue_measured_fraction_max 0.998
_diffrn_reflns_limit_h_max 14
_diffrn_reflns_limit_h_min -14
_diffrn_reflns_limit_k_max 10
_diffrn_reflns_limit_k_min -18
_diffrn_reflns_limit_l_max 16
_diffrn_reflns_limit_l_min -16
_diffrn_reflns_number 30764
_diffrn_reflns_point_group_measured_fraction_full 1.000
_diffrn_reflns_point_group_measured_fraction_max 0.998
_diffrn_reflns_theta_full 25.242
_diffrn_reflns_theta_max 26.402
_diffrn_reflns_theta_min 2.063
_diffrn_source 'microfocus sealed tude'
_exptl_absorpt_coefficient_mu 0.123
_exptl_absorpt_correction_T_max 0.7454
_exptl_absorpt_correction_T_min 0.6857
_exptl_absorpt_correction_type multi-scan
_exptl_absorpt_process_details 'SADABS v2012/1 (Bruker AXS)'
_exptl_crystal_colour colorless
_exptl_crystal_density_diffrn 1.129
_exptl_crystal_density_meas ?
_exptl_crystal_description plate
_exptl_crystal_F_000 816
_exptl_crystal_recrystallization_method 'Re-crystallisation from solvent: ethyle acetate/toluene'
_exptl_crystal_size_max 0.400
_exptl_crystal_size_mid 0.300
_exptl_crystal_size_min 0.100
_refine_diff_density_max 0.403
_refine_diff_density_min -0.448
_refine_diff_density_rms 0.047
_refine_ls_extinction_method none
_refine_ls_goodness_of_fit_ref 1.029
_refine_ls_hydrogen_treatment constr
_refine_ls_matrix_type full
_refine_ls_number_parameters 244
_refine_ls_number_reflns 4533
_refine_ls_number_restraints 2
_refine_ls_restrained_S_all 1.042
_refine_ls_R_factor_all 0.0935
_refine_ls_R_factor_gt 0.0565
_refine_ls_shift/su_max 0.000
_refine_ls_shift/su_mean 0.000
_refine_ls_structure_factor_coef Fsqd
_refine_ls_weighting_details 'w=1/[\s^2^(Fo^2^)+(0.0588P)^2^+1.6166P] where P=(Fo^2^+2Fc^2^)/3'
_refine_ls_weighting_scheme calc
_refine_ls_wR_factor_gt 0.1355
_refine_ls_wR_factor_ref 0.1573
_reflns_Friedel_coverage 0.000
_reflns_number_gt 3055
_reflns_number_total 4533
_reflns_threshold_expression 'I > 2\s(I)'
_cod_data_source_file d2cc03258a2.cif
_cod_data_source_block shelx
_cod_depositor_comments
;
The following automatic conversions were performed:

data item '_exptl_crystal_density_meas' value 'not measured' was
changed to '?' -- the value is perceived as not measured.

Automatic conversion script
Id: cif_fix_values 7556 2019-12-06 15:28:31Z antanas 
;
_cod_original_sg_symbol_H-M 'P 21/n'
_cod_database_code 7130425
_shelx_shelxl_version_number 2018/3
_shelx_space_group_comment
;
The symmetry employed for this shelxl refinement is uniquely defined
by the following loop, which should always be used as a source of
symmetry information in preference to the above space-group names.
They are only intended as comments.
;
_shelx_estimated_absorpt_t_min 0.953
_shelx_estimated_absorpt_t_max 0.988

loop_
_space_group_symop_operation_xyz
'x, y, z'
'-x+1/2, y+1/2, -z+1/2'
'-x, -y, -z'
'x-1/2, -y-1/2, z-1/2'

loop_
_atom_site_label
_atom_site_type_symbol
_atom_site_fract_x
_atom_site_fract_y
_atom_site_fract_z
_atom_site_U_iso_or_equiv
_atom_site_adp_type
_atom_site_occupancy
_atom_site_site_symmetry_order
_atom_site_calc_flag
_atom_site_refinement_flags_posn
_atom_site_refinement_flags_adp
_atom_site_refinement_flags_occupancy
_atom_site_disorder_assembly
_atom_site_disorder_group
Si1 Si 0.84817(6) 0.41078(4) 0.19797(5) 0.03532(19) Uani 1 1 d . . . . .
O1 O 0.33164(18) 0.41665(18) 0.2079(2) 0.0771(7) Uani 1 1 d . . . . .
H1O H 0.299962 0.367004 0.192684 0.116 Uiso 1 1 calc R U . . .
O2 O 1.19686(18) 0.26285(19) 0.1705(2) 0.0796(7) Uani 1 1 d . . . . .
H2O H 1.125449 0.274171 0.156017 0.119 Uiso 1 1 calc R U . . .
N1 N 0.79645(17) 0.32558(15) -0.00976(17) 0.0435(5) Uani 1 1 d . . . . .
N2 N 0.9546(2) 0.27111(17) 0.10460(19) 0.0573(7) Uani 1 1 d . . . . .
C12 C 0.8785(3) 0.4052(3) 0.4154(2) 0.0703(9) Uani 1 1 d . . . . .
H12A H 0.914204 0.377819 0.481898 0.105 Uiso 1 1 calc R U . . .
H12B H 0.793433 0.400396 0.399953 0.105 Uiso 1 1 calc R U . . .
H12C H 0.900745 0.468022 0.417348 0.105 Uiso 1 1 calc R U . . .
C6 C 0.4931(2) 0.3394(2) 0.1616(2) 0.0540(7) Uani 1 1 d . . . . .
H6 H 0.446403 0.288308 0.139148 0.065 Uiso 1 1 calc R U . . .
C15 C 0.8671(2) 0.33218(17) 0.0907(2) 0.0405(6) Uani 1 1 d . . . . .
C4 C 0.6847(2) 0.41573(17) 0.1898(2) 0.0410(6) Uani 1 1 d . . . . .
C7 C 0.9138(2) 0.52546(18) 0.1757(2) 0.0461(6) Uani 1 1 d . . . . .
C18 C 0.6939(2) 0.3802(2) -0.0634(2) 0.0585(8) Uani 1 1 d . . . . .
H18A H 0.665687 0.413848 -0.013072 0.088 Uiso 1 1 calc R U . . .
H18B H 0.631739 0.341198 -0.102176 0.088 Uiso 1 1 calc R U . . .
H18C H 0.716801 0.421620 -0.110186 0.088 Uiso 1 1 calc R U . . .
C1 C 0.4457(2) 0.4135(2) 0.1993(2) 0.0538(7) Uani 1 1 d . . . . .
C16 C 0.9384(3) 0.2249(2) 0.0117(3) 0.0688(10) Uani 1 1 d . . . . .
C5 C 0.6105(2) 0.34113(19) 0.1573(2) 0.0492(7) Uani 1 1 d . . . . .
H5 H 0.640929 0.290490 0.131666 0.059 Uiso 1 1 calc R U . . .
C9 C 0.9332(3) 0.5912(2) 0.2686(3) 0.0678(9) Uani 1 1 d . . . . .
H9A H 0.986785 0.564289 0.328833 0.102 Uiso 1 1 calc R U . . .
H9B H 0.858306 0.603348 0.282904 0.102 Uiso 1 1 calc R U . . .
H9C H 0.966512 0.646915 0.251891 0.102 Uiso 1 1 calc R U . . .
C11 C 0.9217(2) 0.35625(19) 0.3308(2) 0.0471(6) Uani 1 1 d . . . . .
C2 C 0.5158(3) 0.4890(2) 0.2306(2) 0.0592(8) Uani 1 1 d . . . . .
H2 H 0.484446 0.539713 0.255261 0.071 Uiso 1 1 calc R U . . .
C3 C 0.6325(2) 0.4898(2) 0.2255(2) 0.0520(7) Uani 1 1 d . . . . .
H3 H 0.678002 0.541726 0.246752 0.062 Uiso 1 1 calc R U . . .
C13 C 1.0581(3) 0.3600(2) 0.3616(2) 0.0638(8) Uani 1 1 d . . . . .
H13A H 1.083668 0.422109 0.366829 0.096 Uiso 1 1 calc R U . . .
H13B H 1.087102 0.329638 0.309505 0.096 Uiso 1 1 calc R U . . .
H13C H 1.088851 0.330430 0.427614 0.096 Uiso 1 1 calc R U . . .
C17 C 0.8423(3) 0.2585(2) -0.0583(2) 0.0576(8) Uani 1 1 d . . . . .
H17 H 0.812556 0.239496 -0.127003 0.069 Uiso 1 1 calc R U . . .
C10 C 1.0358(3) 0.5108(2) 0.1537(3) 0.0657(9) Uani 1 1 d . . . . .
H10A H 1.065455 0.567786 0.136342 0.099 Uiso 1 1 calc R U . . .
H10B H 1.026996 0.469386 0.096428 0.099 Uiso 1 1 calc R U . . .
H10C H 1.090849 0.486024 0.214544 0.099 Uiso 1 1 calc R U . . .
C19 C 1.0147(4) 0.1458(4) 0.0002(4) 0.133(2) Uani 1 1 d D . . . .
H19A H 0.980165 0.092738 0.023850 0.159 Uiso 1 1 calc R U . . .
H19B H 1.004104 0.137771 -0.074062 0.159 Uiso 1 1 calc R U . . .
C21 C 1.2143(4) 0.1767(4) 0.1289(4) 0.1107(16) Uani 1 1 d D . . . .
H21A H 1.289109 0.179486 0.110298 0.133 Uiso 1 1 calc R U . . .
H21B H 1.224876 0.132928 0.185065 0.133 Uiso 1 1 calc R U . . .
C8 C 0.8317(3) 0.5725(2) 0.0794(3) 0.0646(9) Uani 1 1 d . . . . .
H8A H 0.754178 0.580871 0.090030 0.097 Uiso 1 1 calc R U . . .
H8B H 0.825225 0.535478 0.018830 0.097 Uiso 1 1 calc R U . . .
H8C H 0.864505 0.630497 0.069407 0.097 Uiso 1 1 calc R U . . .
C14 C 0.8824(3) 0.2565(2) 0.3292(3) 0.0717(10) Uani 1 1 d . . . . .
H14A H 0.911411 0.223589 0.278831 0.107 Uiso 1 1 calc R U . . .
H14B H 0.797068 0.253424 0.310663 0.107 Uiso 1 1 calc R U . . .
H14C H 0.914216 0.230280 0.396945 0.107 Uiso 1 1 calc R U . . .
C20 C 1.1308(4) 0.1416(3) 0.0445(6) 0.153(3) Uani 1 1 d D . . . .
H20A H 1.163580 0.157257 -0.012899 0.184 Uiso 1 1 calc R U . . .
H20B H 1.143969 0.076752 0.053993 0.184 Uiso 1 1 calc R U . . .

loop_
_atom_site_aniso_label
_atom_site_aniso_U_11
_atom_site_aniso_U_22
_atom_site_aniso_U_33
_atom_site_aniso_U_23
_atom_site_aniso_U_13
_atom_site_aniso_U_12
Si1 0.0305(3) 0.0359(3) 0.0399(4) -0.0014(3) 0.0101(3) 0.0010(3)
O1 0.0371(11) 0.1058(19) 0.0959(18) 0.0134(16) 0.0307(12) 0.0166(11)
O2 0.0381(12) 0.112(2) 0.0872(17) -0.0112(15) 0.0149(12) 0.0133(12)
N1 0.0320(11) 0.0501(13) 0.0441(13) -0.0061(10) 0.0027(9) -0.0014(9)
N2 0.0408(13) 0.0669(15) 0.0563(15) -0.0235(12) -0.0003(11) 0.0151(11)
C12 0.075(2) 0.096(3) 0.0439(18) 0.0047(17) 0.0224(16) 0.0066(19)
C6 0.0367(15) 0.0555(17) 0.072(2) 0.0105(15) 0.0187(14) -0.0016(13)
C15 0.0296(12) 0.0467(14) 0.0427(15) -0.0078(11) 0.0054(11) -0.0005(10)
C4 0.0366(13) 0.0430(14) 0.0450(15) 0.0034(11) 0.0140(11) 0.0054(11)
C7 0.0458(15) 0.0437(14) 0.0505(17) -0.0038(12) 0.0157(13) -0.0072(12)
C18 0.0457(17) 0.0642(19) 0.0553(19) 0.0010(14) -0.0041(14) 0.0015(14)
C1 0.0346(14) 0.075(2) 0.0554(18) 0.0175(15) 0.0181(13) 0.0151(14)
C16 0.0528(19) 0.081(2) 0.065(2) -0.0365(18) 0.0010(16) 0.0156(16)
C5 0.0370(14) 0.0448(14) 0.0701(19) 0.0034(13) 0.0219(13) 0.0052(11)
C9 0.075(2) 0.0514(17) 0.075(2) -0.0186(16) 0.0178(18) -0.0161(16)
C11 0.0456(15) 0.0522(16) 0.0421(16) 0.0037(12) 0.0095(12) 0.0023(12)
C2 0.0462(16) 0.070(2) 0.063(2) -0.0051(16) 0.0176(14) 0.0197(15)
C3 0.0426(15) 0.0546(17) 0.0594(18) -0.0043(14) 0.0150(13) 0.0055(13)
C13 0.0496(18) 0.082(2) 0.0529(19) 0.0043(16) 0.0018(14) 0.0086(16)
C17 0.0523(17) 0.0678(19) 0.0490(17) -0.0245(15) 0.0072(14) -0.0022(14)
C10 0.0535(18) 0.071(2) 0.080(2) 0.0021(17) 0.0300(17) -0.0175(15)
C19 0.101(3) 0.157(5) 0.116(4) -0.083(3) -0.012(3) 0.069(3)
C21 0.069(3) 0.142(4) 0.116(4) -0.014(3) 0.015(3) 0.051(3)
C8 0.075(2) 0.0484(17) 0.069(2) 0.0126(15) 0.0175(17) -0.0063(15)
C14 0.077(2) 0.0585(19) 0.071(2) 0.0238(16) 0.0041(18) -0.0006(16)
C20 0.076(3) 0.097(4) 0.270(8) -0.071(4) 0.018(4) 0.032(3)

loop_
_atom_type_symbol
_atom_type_description
_atom_type_scat_dispersion_real
_atom_type_scat_dispersion_imag
_atom_type_scat_source
C C 0.0033 0.0016 'International Tables Vol C Tables 4.2.6.8 and 6.1.1.4'
H H 0.0000 0.0000 'International Tables Vol C Tables 4.2.6.8 and 6.1.1.4'
N N 0.0061 0.0033 'International Tables Vol C Tables 4.2.6.8 and 6.1.1.4'
O O 0.0106 0.0060 'International Tables Vol C Tables 4.2.6.8 and 6.1.1.4'
Si Si 0.0817 0.0704 'International Tables Vol C Tables 4.2.6.8 and 6.1.1.4'

loop_
_geom_angle_atom_site_label_1
_geom_angle_atom_site_label_2
_geom_angle_atom_site_label_3
_geom_angle
_geom_angle_site_symmetry_1
_geom_angle_site_symmetry_3
_geom_angle_publ_flag
C4 Si1 C15 107.56(11) . . ?
C4 Si1 C7 113.52(12) . . ?
C15 Si1 C7 106.87(12) . . ?
C4 Si1 C11 105.25(12) . . ?
C15 Si1 C11 108.94(12) . . ?
C7 Si1 C11 114.48(12) . . ?
C17 N1 C15 107.7(2) . . ?
C17 N1 C18 122.8(2) . . ?
C15 N1 C18 129.5(2) . . ?
C15 N2 C16 107.0(2) . . ?
C1 C6 C5 119.9(3) . . ?
N2 C15 N1 108.9(2) . . ?
N2 C15 Si1 123.08(19) . . ?
N1 C15 Si1 128.04(18) . . ?
C5 C4 C3 115.5(2) . . ?
C5 C4 Si1 121.50(19) . . ?
C3 C4 Si1 122.6(2) . . ?
C9 C7 C8 108.0(2) . . ?
C9 C7 C10 107.4(2) . . ?
C8 C7 C10 107.6(2) . . ?
C9 C7 Si1 114.2(2) . . ?
C8 C7 Si1 109.93(18) . . ?
C10 C7 Si1 109.52(19) . . ?
O1 C1 C2 117.4(3) . . ?
O1 C1 C6 123.5(3) . . ?
C2 C1 C6 119.1(2) . . ?
C17 C16 N2 109.1(3) . . ?
C17 C16 C19 128.4(3) . . ?
N2 C16 C19 122.3(3) . . ?
C6 C5 C4 122.7(3) . . ?
C12 C11 C13 108.1(2) . . ?
C12 C11 C14 107.7(3) . . ?
C13 C11 C14 108.8(2) . . ?
C12 C11 Si1 109.1(2) . . ?
C13 C11 Si1 113.8(2) . . ?
C14 C11 Si1 109.22(19) . . ?
C1 C2 C3 120.4(3) . . ?
C2 C3 C4 122.4(3) . . ?
C16 C17 N1 107.3(2) . . ?
C20 C19 C16 123.7(4) . . ?
C20 C21 O2 120.7(3) . . ?
C19 C20 C21 139.5(5) . . ?

loop_
_geom_bond_atom_site_label_1
_geom_bond_atom_site_label_2
_geom_bond_distance
_geom_bond_site_symmetry_2
_geom_bond_publ_flag
Si1 C4 1.882(3) . ?
Si1 C15 1.898(3) . ?
Si1 C7 1.911(3) . ?
Si1 C11 1.922(3) . ?
O1 C1 1.367(3) . ?
O2 C21 1.422(5) . ?
N1 C17 1.367(3) . ?
N1 C15 1.372(3) . ?
N1 C18 1.459(3) . ?
N2 C15 1.336(3) . ?
N2 C16 1.379(4) . ?
C12 C11 1.533(4) . ?
C6 C1 1.379(4) . ?
C6 C5 1.387(4) . ?
C4 C5 1.394(4) . ?
C4 C3 1.395(4) . ?
C7 C9 1.538(4) . ?
C7 C8 1.544(4) . ?
C7 C10 1.544(4) . ?
C1 C2 1.377(4) . ?
C16 C17 1.344(4) . ?
C16 C19 1.500(5) . ?
C11 C13 1.534(4) . ?
C11 C14 1.538(4) . ?
C2 C3 1.381(4) . ?
C19 C20 1.324(6) . ?
C21 C20 1.375(6) . ?

loop_
_geom_torsion_atom_site_label_1
_geom_torsion_atom_site_label_2
_geom_torsion_atom_site_label_3
_geom_torsion_atom_site_label_4
_geom_torsion
_geom_torsion_site_symmetry_1
_geom_torsion_site_symmetry_2
_geom_torsion_site_symmetry_3
_geom_torsion_site_symmetry_4
_geom_torsion_publ_flag
C16 N2 C15 N1 -0.4(3) . . . . ?
C16 N2 C15 Si1 178.3(2) . . . . ?
C17 N1 C15 N2 0.1(3) . . . . ?
C18 N1 C15 N2 -176.7(3) . . . . ?
C17 N1 C15 Si1 -178.5(2) . . . . ?
C18 N1 C15 Si1 4.7(4) . . . . ?
C4 Si1 C15 N2 -138.1(2) . . . . ?
C7 Si1 C15 N2 99.7(2) . . . . ?
C11 Si1 C15 N2 -24.5(3) . . . . ?
C4 Si1 C15 N1 40.4(3) . . . . ?
C7 Si1 C15 N1 -81.9(2) . . . . ?
C11 Si1 C15 N1 154.0(2) . . . . ?
C15 Si1 C4 C5 32.7(3) . . . . ?
C7 Si1 C4 C5 150.7(2) . . . . ?
C11 Si1 C4 C5 -83.3(2) . . . . ?
C15 Si1 C4 C3 -154.0(2) . . . . ?
C7 Si1 C4 C3 -36.0(3) . . . . ?
C11 Si1 C4 C3 89.9(2) . . . . ?
C5 C6 C1 O1 -178.7(3) . . . . ?
C5 C6 C1 C2 1.0(4) . . . . ?
C15 N2 C16 C17 0.6(4) . . . . ?
C15 N2 C16 C19 -175.1(4) . . . . ?
C1 C6 C5 C4 0.0(5) . . . . ?
C3 C4 C5 C6 -1.1(4) . . . . ?
Si1 C4 C5 C6 172.6(2) . . . . ?
O1 C1 C2 C3 178.9(3) . . . . ?
C6 C1 C2 C3 -0.8(5) . . . . ?
C1 C2 C3 C4 -0.4(5) . . . . ?
C5 C4 C3 C2 1.3(4) . . . . ?
Si1 C4 C3 C2 -172.3(2) . . . . ?
N2 C16 C17 N1 -0.6(4) . . . . ?
C19 C16 C17 N1 174.9(4) . . . . ?
C15 N1 C17 C16 0.3(3) . . . . ?
C18 N1 C17 C16 177.4(3) . . . . ?
C17 C16 C19 C20 146.3(6) . . . . ?
N2 C16 C19 C20 -38.8(9) . . . . ?
C16 C19 C20 C21 25.3(14) . . . . ?
O2 C21 C20 C19 -28.0(14) . . . . ?
